data_7717046
loop_
_publ_author_name
'Mitsuhashi, Ryoji'
'Imai, Yuya'
'Sugiarto, ?'
'Sakiyama, Hiroshi'
'Kikukawa, Yuji'
'Hayashi, Yoshihito'

_publ_section_title
;
 Controlling the symmetry of hexamonodentate 3d-transition metal complexes
 through symmetry propagation from high-symmetry Ti-Mo and Zr-Mo clusters
 <i>via</i> hydrogen-bonding interactions.
;
_journal_issue 39
_journal_name_full 'Dalton transactions (Cambridge, England : 2003)'
_journal_page_first 16186
_journal_page_last 16194
_journal_paper_doi 10.1039/d4dt02120g
_journal_volume 53
_journal_year 2024
_chemical_formula_moiety 'C36 H90 Mo6 N18 O18 Zr, H12 Ni O6, 6(Cl O4)'
_chemical_formula_sum 'C36 H102 Cl6 Mo6 N18 Ni O48 Zr'
_chemical_formula_weight 2493.62
_space_group_crystal_system trigonal
_space_group_IT_number 146
_space_group_name_Hall 'R 3'
_space_group_name_H-M_alt 'R 3 :H'
_atom_sites_solution_hydrogens mixed
_audit_creation_method SHELXL-2018/3
_audit_update_record
;
2024-07-22 deposited with the CCDC.	2024-09-16 downloaded from the CCDC.
;
_cell_angle_alpha 90
_cell_angle_beta 90
_cell_angle_gamma 120
_cell_formula_units_Z 3
_cell_length_a 21.7869(4)
_cell_length_b 21.7869(4)
_cell_length_c 14.6803(3)
_cell_measurement_reflns_used 6994
_cell_measurement_temperature 102(2)
_cell_measurement_theta_max 30.0500
_cell_measurement_theta_min 2.5660
_cell_volume 6034.7(2)
_computing_cell_refinement 'CrysAlisPro 1.171.39.43a (Rigaku OD, 2018)'
_computing_data_collection 'CrysAlisPro 1.171.39.43a (Rigaku OD, 2018)'
_computing_data_reduction 'CrysAlisPro 1.171.39.43a (Rigaku OD, 2018)'
_computing_structure_refinement 'SHELXL-2018/3 (Sheldrick, 2018)'
_computing_structure_solution 'SHELXT 2018/2 (Sheldrick, 2018)'
_diffrn_ambient_temperature 102(2)
_diffrn_measured_fraction_theta_full 0.999
_diffrn_measured_fraction_theta_max 0.995
_diffrn_measurement_device_type 'XtaLAB AFC11 (RINC): Kappa single'
_diffrn_measurement_method '\w scans'
_diffrn_radiation_type MoK\a
_diffrn_radiation_wavelength 0.71073
_diffrn_reflns_av_R_equivalents 0.0194
_diffrn_reflns_av_unetI/netI 0.0337
_diffrn_reflns_Laue_measured_fraction_full 0.999
_diffrn_reflns_Laue_measured_fraction_max 0.995
_diffrn_reflns_limit_h_max 17
_diffrn_reflns_limit_h_min -28
_diffrn_reflns_limit_k_max 27
_diffrn_reflns_limit_k_min -22
_diffrn_reflns_limit_l_max 19
_diffrn_reflns_limit_l_min -17
_diffrn_reflns_number 8842
_diffrn_reflns_point_group_measured_fraction_full 0.892
_diffrn_reflns_point_group_measured_fraction_max 0.869
_diffrn_reflns_theta_full 25.242
_diffrn_reflns_theta_max 27.482
_diffrn_reflns_theta_min 2.566
_exptl_absorpt_coefficient_mu 1.566
_exptl_absorpt_correction_T_max 1.00000
_exptl_absorpt_correction_T_min 0.97140
_exptl_absorpt_correction_type multi-scan
_exptl_absorpt_process_details
;
CrysAlisPro 1.171.39.43a (Rigaku Oxford Diffraction, 2018)
Empirical absorption correction using spherical harmonics,
 implemented in SCALE3 ABSPACK scaling algorithm.
;
_exptl_crystal_colour 'pale green'
_exptl_crystal_density_diffrn 2.058
_exptl_crystal_description plate
_exptl_crystal_F_000 3750
_exptl_crystal_size_max 0.080
_exptl_crystal_size_mid 0.070
_exptl_crystal_size_min 0.040
_refine_diff_density_max 0.759
_refine_diff_density_min -2.051
_refine_diff_density_rms 0.126
_refine_ls_abs_structure_details
;
 Refined as an inversion twin.
;
_refine_ls_abs_structure_Flack 0.00(4)
_refine_ls_extinction_method none
_refine_ls_goodness_of_fit_ref 1.074
_refine_ls_hydrogen_treatment mixed
_refine_ls_matrix_type full
_refine_ls_number_parameters 401
_refine_ls_number_reflns 5351
_refine_ls_number_restraints 202
_refine_ls_restrained_S_all 1.057
_refine_ls_R_factor_all 0.0344
_refine_ls_R_factor_gt 0.0337
_refine_ls_shift/su_max 0.001
_refine_ls_shift/su_mean 0.000
_refine_ls_structure_factor_coef Fsqd
_refine_ls_weighting_details 'w=1/[\s^2^(Fo^2^)+(0.0499P)^2^+39.1925P] where P=(Fo^2^+2Fc^2^)/3'
_refine_ls_weighting_scheme calc
_refine_ls_wR_factor_gt 0.0897
_refine_ls_wR_factor_ref 0.0902
_reflns_Friedel_coverage 0.746
_reflns_Friedel_fraction_full 0.785
_reflns_Friedel_fraction_max 0.742
_reflns_number_gt 5241
_reflns_number_total 5351
_reflns_threshold_expression 'I > 2\s(I)'
_cod_data_source_file d4dt02120g2.cif
_cod_data_source_block NiZrMo6
_cod_depositor_comments 'Adding full bibliography for 7717042--7717049.cif.'
_cod_original_cell_volume 6034.7(3)
_cod_database_code 7717046
_shelx_shelxl_version_number 2018/3
_shelx_space_group_comment
;
The symmetry employed for this shelxl refinement is uniquely defined
by the following loop, which should always be used as a source of
symmetry information in preference to the above space-group names.
They are only intended as comments.
;
_shelx_estimated_absorpt_t_min 0.885
_shelx_estimated_absorpt_t_max 0.940

loop_
_space_group_symop_operation_xyz
'x, y, z'
'-y, x-y, z'
'-x+y, -x, z'
'x+2/3, y+1/3, z+1/3'
'-y+2/3, x-y+1/3, z+1/3'
'-x+y+2/3, -x+1/3, z+1/3'
'x+1/3, y+2/3, z+2/3'
'-y+1/3, x-y+2/3, z+2/3'
'-x+y+1/3, -x+2/3, z+2/3'

loop_
_atom_site_label
_atom_site_type_symbol
_atom_site_fract_x
_atom_site_fract_y
_atom_site_fract_z
_atom_site_U_iso_or_equiv
_atom_site_adp_type
_atom_site_occupancy
_atom_site_site_symmetry_order
_atom_site_calc_flag
_atom_site_refinement_flags_posn
_atom_site_refinement_flags_adp
_atom_site_refinement_flags_occupancy
_atom_site_disorder_assembly
_atom_site_disorder_group
Zr1 Zr 0.333333 0.666667 0.67934(8) 0.0115(2) Uani 1 3 d S T P . .
Mo1 Mo 0.48004(3) 0.74110(3) 0.52295(4) 0.01326(13) Uani 1 1 d . . . . .
O1 O 0.4140(3) 0.7409(3) 0.5986(4) 0.0176(10) Uani 1 1 d . . . . .
O2 O 0.4357(3) 0.6880(3) 0.4317(4) 0.0207(11) Uani 1 1 d D . . . .
O3 O 0.5164(3) 0.6995(3) 0.5812(4) 0.0198(11) Uani 1 1 d . . . . .
N1 N 0.4762(3) 0.8338(3) 0.4505(4) 0.0174(12) Uani 1 1 d . . . . .
H1 H 0.427448 0.814517 0.424744 0.021 Uiso 1 1 calc R U . . .
C1 C 0.5272(4) 0.8657(4) 0.3741(6) 0.0254(16) Uani 1 1 d . . . . .
H1A H 0.565458 0.913555 0.391797 0.030 Uiso 1 1 calc R U . . .
H1B H 0.502557 0.870812 0.320379 0.030 Uiso 1 1 calc R U . . .
C2 C 0.5588(4) 0.8202(4) 0.3495(5) 0.0240(16) Uani 1 1 d . . . . .
H2 H 0.524365 0.778856 0.313236 0.029 Uiso 1 1 calc R U . . .
H2A H 0.601975 0.847803 0.312298 0.029 Uiso 1 1 calc R U . . .
N2 N 0.5769(3) 0.7954(3) 0.4353(4) 0.0199(13) Uani 1 1 d . . . . .
H2B H 0.588672 0.758286 0.416873 0.024 Uiso 1 1 calc R U . . .
C3 C 0.6410(4) 0.8524(5) 0.4799(6) 0.0278(17) Uani 1 1 d . . . . .
H3 H 0.652640 0.898625 0.452747 0.033 Uiso 1 1 calc R U . . .
H3A H 0.681448 0.844724 0.468740 0.033 Uiso 1 1 calc R U . . .
C4 C 0.6303(4) 0.8545(5) 0.5807(6) 0.0252(17) Uani 1 1 d . . . . .
H4 H 0.634856 0.816424 0.611333 0.030 Uiso 1 1 calc R U . . .
H4A H 0.666829 0.900592 0.605957 0.030 Uiso 1 1 calc R U . . .
N3 N 0.5582(3) 0.8444(3) 0.5971(4) 0.0174(12) Uani 1 1 d . . . . .
H3B H 0.548489 0.835137 0.663809 0.021 Uiso 1 1 calc R U . . .
C5 C 0.5527(4) 0.9078(4) 0.5758(5) 0.0247(16) Uani 1 1 d . . . . .
H5 H 0.594755 0.941882 0.540449 0.030 Uiso 1 1 calc R U . . .
H5A H 0.551539 0.931174 0.633063 0.030 Uiso 1 1 calc R U . . .
C6 C 0.4860(4) 0.8872(4) 0.5211(6) 0.0234(16) Uani 1 1 d . . . . .
H6 H 0.444477 0.867082 0.562271 0.028 Uiso 1 1 calc R U . . .
H6A H 0.489803 0.929729 0.491448 0.028 Uiso 1 1 calc R U . . .
Mo2 Mo 0.47932(3) 0.71103(3) 0.84027(4) 0.01518(14) Uani 1 1 d . . . . .
O4 O 0.4082(3) 0.6616(3) 0.7617(4) 0.0193(11) Uani 1 1 d . . . . .
O5 O 0.4434(3) 0.7316(3) 0.9323(4) 0.0232(12) Uani 1 1 d . . . . .
O6 O 0.5355(3) 0.7894(3) 0.7866(4) 0.0216(11) Uani 1 1 d . . . . .
N4 N 0.4448(3) 0.6030(3) 0.9111(4) 0.0206(13) Uani 1 1 d . . . . .
H4B H 0.392328 0.579245 0.920222 0.025 Uiso 1 1 calc R U . . .
C7 C 0.4772(5) 0.6187(5) 1.0021(6) 0.0315(19) Uani 1 1 d . . . . .
H7A H 0.469776 0.574297 1.030775 0.038 Uiso 1 1 calc R U . . .
H7B H 0.454233 0.638530 1.040973 0.038 Uiso 1 1 calc R U . . .
C8 C 0.5538(5) 0.6698(5) 0.9958(6) 0.0317(19) Uani 1 1 d . . . . .
H8A H 0.578967 0.644066 0.979141 0.038 Uiso 1 1 calc R U . . .
H8B H 0.571360 0.691685 1.056310 0.038 Uiso 1 1 calc R U . . .
N5 N 0.5710(4) 0.7266(3) 0.9277(5) 0.0215(13) Uani 1 1 d . . . . .
H5B H 0.587763 0.771879 0.962126 0.026 Uiso 1 1 calc R U . . .
C9 C 0.6294(4) 0.7369(5) 0.8657(7) 0.0316(19) Uani 1 1 d . . . . .
H9A H 0.669219 0.740034 0.901919 0.038 Uiso 1 1 calc R U . . .
H9B H 0.646971 0.781810 0.831608 0.038 Uiso 1 1 calc R U . . .
C10 C 0.6034(4) 0.6754(5) 0.7990(6) 0.0281(18) Uani 1 1 d . . . . .
H10A H 0.637048 0.688579 0.747514 0.034 Uiso 1 1 calc R U . . .
H10B H 0.600470 0.633608 0.829813 0.034 Uiso 1 1 calc R U . . .
N6 N 0.5333(4) 0.6580(3) 0.7648(5) 0.0211(13) Uani 1 1 d . . . . .
H6B H 0.539775 0.674633 0.700208 0.025 Uiso 1 1 calc R U . . .
C11 C 0.4816(5) 0.5794(4) 0.7636(6) 0.0323(19) Uani 1 1 d . . . . .
H11A H 0.439774 0.569550 0.726327 0.039 Uiso 1 1 calc R U . . .
H11B H 0.504302 0.554333 0.735713 0.039 Uiso 1 1 calc R U . . .
C12 C 0.4589(4) 0.5533(4) 0.8573(7) 0.0314(19) Uani 1 1 d . . . . .
H12A H 0.496357 0.547770 0.887877 0.038 Uiso 1 1 calc R U . . .
H12B H 0.415389 0.506246 0.855153 0.038 Uiso 1 1 calc R U . . .
Cl1 Cl 0.30011(11) 0.41026(11) 0.07732(15) 0.0320(5) Uani 1 1 d . U . . .
O9 O 0.3320(5) 0.4650(5) 0.1456(5) 0.054(2) Uani 1 1 d . U . . .
O10 O 0.3400(5) 0.4370(6) -0.0048(6) 0.068(3) Uani 1 1 d . U . . .
O11 O 0.2300(4) 0.3906(5) 0.0593(6) 0.063(3) Uani 1 1 d . U . . .
O12 O 0.3017(5) 0.3490(4) 0.1082(7) 0.064(3) Uani 1 1 d . U . . .
Cl2 Cl 0.55776(9) 0.64264(10) 0.27700(12) 0.0211(4) Uani 1 1 d . U . . .
O13 O 0.6018(9) 0.6130(10) 0.2522(13) 0.032(4) Uani 0.67(4) 1 d . U P A 1
O14 O 0.5124(8) 0.5951(10) 0.3466(13) 0.045(4) Uani 0.67(4) 1 d . U P A 1
O15 O 0.6075(6) 0.7069(7) 0.3157(13) 0.041(4) Uani 0.67(4) 1 d . U P A 1
O16 O 0.5075(8) 0.6292(14) 0.2116(8) 0.054(5) Uani 0.67(4) 1 d D U P A 1
O13B O 0.588(2) 0.6147(19) 0.218(3) 0.039(8) Uani 0.33(4) 1 d . U P A 2
O14B O 0.534(2) 0.631(3) 0.3671(18) 0.051(9) Uani 0.33(4) 1 d . U P A 2
O15B O 0.5978(14) 0.7194(11) 0.265(3) 0.045(7) Uani 0.33(4) 1 d . U P A 2
O16B O 0.5146(15) 0.6664(14) 0.222(2) 0.044(7) Uani 0.33(4) 1 d . U P A 2
Ni1 Ni 0.333333 0.666667 0.18710(14) 0.0302(4) Uani 1 3 d S T P . .
O7 O 0.3851(4) 0.6308(4) 0.2672(5) 0.0387(15) Uani 1 1 d D . . . .
H7W H 0.423(4) 0.629(7) 0.255(8) 0.058 Uiso 1 1 d D U . . .
H7WA H 0.391(5) 0.643(2) 0.3236(19) 0.058 Uiso 1 1 d D U . . .
O8 O 0.3074(4) 0.5795(4) 0.1105(5) 0.0420(17) Uani 1 1 d D . . . .
H8W H 0.317(7) 0.586(6) 0.054(2) 0.19(13) Uiso 1 1 d D . . . .
H8WA H 0.318(6) 0.548(5) 0.128(7) 0.04(3) Uiso 1 1 d D . . . .

loop_
_atom_site_aniso_label
_atom_site_aniso_U_11
_atom_site_aniso_U_22
_atom_site_aniso_U_33
_atom_site_aniso_U_23
_atom_site_aniso_U_13
_atom_site_aniso_U_12
Zr1 0.0087(3) 0.0087(3) 0.0170(5) 0.000 0.000 0.00437(15)
Mo1 0.0115(3) 0.0097(3) 0.0170(3) 0.0018(2) 0.0003(2) 0.0042(2)
O1 0.013(2) 0.015(2) 0.021(3) 0.0019(19) 0.0021(19) 0.004(2)
O2 0.023(3) 0.014(2) 0.020(3) 0.0005(19) -0.003(2) 0.005(2)
O3 0.021(3) 0.020(3) 0.022(3) 0.004(2) 0.005(2) 0.012(2)
N1 0.016(3) 0.014(3) 0.021(3) 0.007(2) 0.000(2) 0.007(2)
C1 0.021(4) 0.025(4) 0.031(4) 0.007(3) 0.003(3) 0.012(3)
C2 0.029(4) 0.026(4) 0.019(4) 0.006(3) 0.003(3) 0.015(3)
N2 0.020(3) 0.020(3) 0.023(3) 0.005(2) 0.006(2) 0.012(3)
C3 0.013(3) 0.031(4) 0.034(5) 0.007(3) 0.005(3) 0.008(3)
C4 0.010(3) 0.028(4) 0.032(4) -0.002(3) -0.004(3) 0.006(3)
N3 0.015(3) 0.016(3) 0.020(3) -0.001(2) 0.001(2) 0.007(2)
C5 0.030(4) 0.015(3) 0.025(4) -0.002(3) 0.002(3) 0.008(3)
C6 0.022(4) 0.018(4) 0.033(4) -0.002(3) 0.003(3) 0.012(3)
Mo2 0.0157(3) 0.0177(3) 0.0166(3) 0.0041(2) 0.0007(2) 0.0117(2)
O4 0.017(2) 0.019(3) 0.025(3) 0.005(2) 0.002(2) 0.011(2)
O5 0.026(3) 0.033(3) 0.022(3) 0.004(2) 0.001(2) 0.023(2)
O6 0.028(3) 0.020(3) 0.021(3) 0.005(2) 0.002(2) 0.015(2)
N4 0.019(3) 0.023(3) 0.023(3) 0.009(2) 0.000(2) 0.013(3)
C7 0.033(5) 0.034(5) 0.024(4) 0.013(3) 0.001(3) 0.014(4)
C8 0.029(4) 0.037(5) 0.029(4) 0.009(4) -0.005(3) 0.017(4)
N5 0.019(3) 0.020(3) 0.025(3) 0.004(3) -0.004(2) 0.009(3)
C9 0.012(3) 0.033(5) 0.048(6) -0.004(4) 0.004(3) 0.011(3)
C10 0.024(4) 0.037(5) 0.029(4) 0.004(4) 0.002(3) 0.020(4)
N6 0.022(3) 0.021(3) 0.026(3) 0.006(3) 0.003(3) 0.016(3)
C11 0.039(5) 0.017(4) 0.043(5) 0.000(3) -0.004(4) 0.016(4)
C12 0.024(4) 0.017(4) 0.051(5) 0.004(4) 0.003(4) 0.009(3)
Cl1 0.0247(10) 0.0298(10) 0.0344(11) 0.0044(8) -0.0039(8) 0.0084(8)
O9 0.061(5) 0.063(5) 0.045(5) -0.016(4) -0.010(4) 0.037(4)
O10 0.074(6) 0.082(7) 0.044(5) 0.008(4) 0.017(4) 0.035(5)
O11 0.026(4) 0.056(5) 0.082(6) 0.027(4) -0.013(4) 0.003(3)
O12 0.050(5) 0.040(4) 0.100(7) 0.008(4) -0.022(5) 0.022(4)
Cl2 0.0189(8) 0.0220(9) 0.0228(9) -0.0015(7) 0.0031(6) 0.0105(7)
O13 0.033(6) 0.029(6) 0.045(10) 0.002(7) 0.009(6) 0.023(5)
O14 0.035(7) 0.043(8) 0.058(8) 0.025(7) 0.026(6) 0.021(6)
O15 0.024(5) 0.026(6) 0.055(10) -0.021(6) 0.007(5) -0.001(4)
O16 0.043(7) 0.102(16) 0.037(6) -0.024(7) -0.019(5) 0.052(9)
O13B 0.048(18) 0.024(11) 0.042(17) -0.009(14) 0.025(14) 0.015(11)
O14B 0.08(2) 0.08(2) 0.021(10) 0.014(11) 0.020(11) 0.060(19)
O15B 0.037(10) 0.015(9) 0.08(2) -0.003(9) 0.011(11) 0.008(8)
O16B 0.065(12) 0.022(11) 0.046(12) -0.003(9) -0.021(10) 0.023(9)
Ni1 0.0313(6) 0.0313(6) 0.0280(10) 0.000 0.000 0.0156(3)
O7 0.041(4) 0.049(4) 0.036(4) -0.001(3) -0.002(3) 0.030(3)
O8 0.057(5) 0.042(4) 0.028(4) -0.007(3) -0.006(3) 0.026(4)

loop_
_atom_type_symbol
_atom_type_description
_atom_type_scat_dispersion_real
_atom_type_scat_dispersion_imag
_atom_type_scat_source
C C 0.0033 0.0016 'International Tables Vol C Tables 4.2.6.8 and 6.1.1.4'
H H 0.0000 0.0000 'International Tables Vol C Tables 4.2.6.8 and 6.1.1.4'
N N 0.0061 0.0033 'International Tables Vol C Tables 4.2.6.8 and 6.1.1.4'
O O 0.0106 0.0060 'International Tables Vol C Tables 4.2.6.8 and 6.1.1.4'
Cl Cl 0.1484 0.1585 'International Tables Vol C Tables 4.2.6.8 and 6.1.1.4'
Ni Ni 0.3393 1.1124 'International Tables Vol C Tables 4.2.6.8 and 6.1.1.4'
Zr Zr -2.9673 0.5597 'International Tables Vol C Tables 4.2.6.8 and 6.1.1.4'
Mo Mo -1.6832 0.6857 'International Tables Vol C Tables 4.2.6.8 and 6.1.1.4'

loop_
_geom_angle_atom_site_label_1
_geom_angle_atom_site_label_2
_geom_angle_atom_site_label_3
_geom_angle
_geom_angle_site_symmetry_1
_geom_angle_site_symmetry_3
_geom_angle_publ_flag
O1 Zr1 O1 90.3(2) 2_665 3_565 ?
O1 Zr1 O1 90.3(2) 2_665 . ?
O1 Zr1 O1 90.3(2) 3_565 . ?
O1 Zr1 O4 179.1(2) 2_665 . ?
O1 Zr1 O4 90.5(2) 3_565 . ?
O1 Zr1 O4 89.5(2) . . ?
O1 Zr1 O4 89.5(2) 2_665 2_665 ?
O1 Zr1 O4 179.1(2) 3_565 2_665 ?
O1 Zr1 O4 90.5(2) . 2_665 ?
O4 Zr1 O4 89.6(2) . 2_665 ?
O1 Zr1 O4 90.5(2) 2_665 3_565 ?
O1 Zr1 O4 89.5(2) 3_565 3_565 ?
O1 Zr1 O4 179.1(2) . 3_565 ?
O4 Zr1 O4 89.6(2) . 3_565 ?
O4 Zr1 O4 89.6(2) 2_665 3_565 ?
O3 Mo1 O2 106.8(3) . . ?
O3 Mo1 O1 105.7(2) . . ?
O2 Mo1 O1 107.3(3) . . ?
O3 Mo1 N2 90.2(2) . . ?
O2 Mo1 N2 88.4(3) . . ?
O1 Mo1 N2 152.8(2) . . ?
O3 Mo1 N3 88.2(2) . . ?
O2 Mo1 N3 156.6(2) . . ?
O1 Mo1 N3 84.9(2) . . ?
N2 Mo1 N3 73.4(2) . . ?
O3 Mo1 N1 157.3(2) . . ?
O2 Mo1 N1 88.6(2) . . ?
O1 Mo1 N1 84.8(2) . . ?
N2 Mo1 N1 73.2(2) . . ?
N3 Mo1 N1 72.4(2) . . ?
Mo1 O1 Zr1 135.7(3) . . ?
C1 N1 C6 112.2(6) . . ?
C1 N1 Mo1 114.2(4) . . ?
C6 N1 Mo1 107.8(4) . . ?
N1 C1 C2 110.7(6) . . ?
N2 C2 C1 109.0(6) . . ?
C3 N2 C2 112.2(6) . . ?
C3 N2 Mo1 115.8(5) . . ?
C2 N2 Mo1 108.9(5) . . ?
N2 C3 C4 111.4(6) . . ?
N3 C4 C3 108.7(6) . . ?
C5 N3 C4 113.5(6) . . ?
C5 N3 Mo1 116.5(5) . . ?
C4 N3 Mo1 106.1(4) . . ?
N3 C5 C6 110.4(6) . . ?
N1 C6 C5 110.0(6) . . ?
O6 Mo2 O5 106.9(3) . . ?
O6 Mo2 O4 105.9(3) . . ?
O5 Mo2 O4 106.9(3) . . ?
O6 Mo2 N5 88.5(3) . . ?
O5 Mo2 N5 89.9(3) . . ?
O4 Mo2 N5 153.0(2) . . ?
O6 Mo2 N6 89.4(2) . . ?
O5 Mo2 N6 156.5(2) . . ?
O4 Mo2 N6 83.9(2) . . ?
N5 Mo2 N6 73.3(2) . . ?
O6 Mo2 N4 157.0(2) . . ?
O5 Mo2 N4 87.3(2) . . ?
O4 Mo2 N4 86.3(2) . . ?
N5 Mo2 N4 73.3(2) . . ?
N6 Mo2 N4 72.3(2) . . ?
Mo2 O4 Zr1 143.8(3) . . ?
C7 N4 C12 113.6(7) . . ?
C7 N4 Mo2 107.3(5) . . ?
C12 N4 Mo2 114.7(5) . . ?
N4 C7 C8 110.4(7) . . ?
C7 C8 N5 112.9(7) . . ?
C8 N5 C9 112.0(7) . . ?
C8 N5 Mo2 115.0(5) . . ?
C9 N5 Mo2 107.5(5) . . ?
N5 C9 C10 110.3(7) . . ?
N6 C10 C9 109.2(7) . . ?
C10 N6 C11 112.8(6) . . ?
C10 N6 Mo2 115.7(5) . . ?
C11 N6 Mo2 107.3(5) . . ?
C12 C11 N6 110.0(7) . . ?
C11 C12 N4 111.4(7) . . ?
O11 Cl1 O12 108.0(5) . . ?
O11 Cl1 O10 108.4(6) . . ?
O12 Cl1 O10 110.9(6) . . ?
O11 Cl1 O9 112.8(6) . . ?
O12 Cl1 O9 109.0(5) . . ?
O10 Cl1 O9 107.8(6) . . ?
O16 Cl2 O15 129.5(18) . . ?
O14B Cl2 O13B 136(3) . . ?
O16 Cl2 O14 98.9(13) . . ?
O15 Cl2 O14 110.1(9) . . ?
O16 Cl2 O13 111.4(8) . . ?
O15 Cl2 O13 101.3(11) . . ?
O14 Cl2 O13 103.2(11) . . ?
O14B Cl2 O15B 106.4(19) . . ?
O13B Cl2 O15B 106(2) . . ?
O14B Cl2 O16B 109.4(19) . . ?
O13B Cl2 O16B 109.1(18) . . ?
O15B Cl2 O16B 70(2) . . ?
Cl2 O15B O16B 56.4(14) . . ?
Cl2 O16B O15B 53.3(13) . . ?
O8 Ni1 O8 92.3(3) 3_565 2_665 ?
O8 Ni1 O8 92.3(3) 3_565 . ?
O8 Ni1 O8 92.3(3) 2_665 . ?
O8 Ni1 O7 93.2(3) 3_565 2_665 ?
O8 Ni1 O7 84.8(3) 2_665 2_665 ?
O8 Ni1 O7 173.9(3) . 2_665 ?
O8 Ni1 O7 84.8(3) 3_565 3_565 ?
O8 Ni1 O7 173.9(3) 2_665 3_565 ?
O8 Ni1 O7 93.2(3) . 3_565 ?
O7 Ni1 O7 90.0(3) 2_665 3_565 ?
O8 Ni1 O7 173.9(3) 3_565 . ?
O8 Ni1 O7 93.2(3) 2_665 . ?
O8 Ni1 O7 84.8(3) . . ?
O7 Ni1 O7 90.0(3) 2_665 . ?
O7 Ni1 O7 90.0(3) 3_565 . ?

loop_
_geom_bond_atom_site_label_1
_geom_bond_atom_site_label_2
_geom_bond_distance
_geom_bond_site_symmetry_2
_geom_bond_publ_flag
Zr1 O1 2.066(5) 2_665 ?
Zr1 O1 2.066(5) 3_565 ?
Zr1 O1 2.066(5) . ?
Zr1 O4 2.077(5) . ?
Zr1 O4 2.077(5) 2_665 ?
Zr1 O4 2.077(5) 3_565 ?
Mo1 O3 1.703(5) . ?
Mo1 O2 1.717(5) . ?
Mo1 O1 1.816(5) . ?
Mo1 N2 2.239(6) . ?
Mo1 N3 2.305(6) . ?
Mo1 N1 2.322(6) . ?
N1 C1 1.484(10) . ?
N1 C6 1.491(10) . ?
C1 C2 1.508(11) . ?
C2 N2 1.500(10) . ?
N2 C3 1.478(10) . ?
C3 C4 1.503(12) . ?
C4 N3 1.495(9) . ?
N3 C5 1.479(10) . ?
C5 C6 1.517(11) . ?
Mo2 O6 1.716(5) . ?
Mo2 O5 1.730(5) . ?
Mo2 O4 1.795(5) . ?
Mo2 N5 2.252(6) . ?
Mo2 N6 2.302(6) . ?
Mo2 N4 2.327(6) . ?
N4 C7 1.469(11) . ?
N4 C12 1.491(11) . ?
C7 C8 1.475(13) . ?
C8 N5 1.487(10) . ?
N5 C9 1.489(10) . ?
C9 C10 1.522(13) . ?
C10 N6 1.466(10) . ?
N6 C11 1.508(10) . ?
C11 C12 1.477(13) . ?
Cl1 O11 1.390(8) . ?
Cl1 O12 1.426(8) . ?
Cl1 O10 1.428(9) . ?
Cl1 O9 1.442(8) . ?
Cl2 O16 1.373(11) . ?
Cl2 O15 1.394(10) . ?
Cl2 O14B 1.40(3) . ?
Cl2 O13B 1.41(3) . ?
Cl2 O14 1.439(12) . ?
Cl2 O13 1.445(14) . ?
Cl2 O15B 1.46(2) . ?
Cl2 O16B 1.52(2) . ?
O15B O16B 1.71(4) . ?
Ni1 O8 2.030(7) 3_565 ?
Ni1 O8 2.030(7) 2_665 ?
Ni1 O8 2.030(7) . ?
Ni1 O7 2.037(7) 2_665 ?
Ni1 O7 2.037(7) 3_565 ?
Ni1 O7 2.037(7) . ?

loop_
_geom_hbond_atom_site_label_D
_geom_hbond_atom_site_label_H
_geom_hbond_atom_site_label_A
_geom_hbond_distance_DH
_geom_hbond_distance_HA
_geom_hbond_distance_DA
_geom_hbond_angle_DHA
_geom_hbond_site_symmetry_A
_geom_hbond_publ_flag
N1 H1 O2 1.00 2.19 3.112(8) 152.5 2_665 yes
N1 H1 O7 1.00 2.65 3.411(10) 133.1 2_665 yes
N2 H2B O15^a 1.00 2.02 2.920(13) 148.4 . yes
N2 H2B O14B^b 1.00 2.53 3.38(5) 142.8 . yes
N2 H2B O15B^b 1.00 2.43 3.15(4) 129.1 . yes
N3 H3B O6 1.00 2.01 2.971(8) 160.1 . yes
N4 H4B O5 1.00 2.07 3.050(8) 164.8 3_565 yes
N5 H5B O11 1.00 1.93 2.900(11) 162.6 2_666 yes
N6 H6B O3 1.00 1.97 2.924(8) 158.7 . yes
O7 H7W O16^a 0.86(2) 1.95(2) 2.805(13) 172(12) . yes
O7 H7W O16B^b 0.86(2) 1.81(7) 2.61(3) 154(13) . yes
O7 H7WA O2 0.86(2) 1.86(3) 2.687(9) 160(9) . yes
O8 H8WA O9 0.87(3) 1.99(4) 2.846(11) 169(11) . yes
O8 H8W O5 0.86(3) 1.89(5) 2.657(9) 148(10) 3_564 yes

loop_
_geom_torsion_atom_site_label_1
_geom_torsion_atom_site_label_2
_geom_torsion_atom_site_label_3
_geom_torsion_atom_site_label_4
_geom_torsion
_geom_torsion_site_symmetry_1
_geom_torsion_site_symmetry_2
_geom_torsion_site_symmetry_3
_geom_torsion_site_symmetry_4
_geom_torsion_publ_flag
O3 Mo1 O1 Zr1 -47.0(5) . . . . ?
O2 Mo1 O1 Zr1 66.7(4) . . . . ?
N2 Mo1 O1 Zr1 -170.6(4) . . . . ?
N3 Mo1 O1 Zr1 -133.7(4) . . . . ?
N1 Mo1 O1 Zr1 153.6(4) . . . . ?
C6 N1 C1 C2 134.9(7) . . . . ?
Mo1 N1 C1 C2 11.8(8) . . . . ?
N1 C1 C2 N2 -42.9(9) . . . . ?
C1 C2 N2 C3 -74.6(8) . . . . ?
C1 C2 N2 Mo1 54.8(7) . . . . ?
C2 N2 C3 C4 134.8(7) . . . . ?
Mo1 N2 C3 C4 8.9(9) . . . . ?
N2 C3 C4 N3 -42.3(9) . . . . ?
C3 C4 N3 C5 -75.1(8) . . . . ?
C3 C4 N3 Mo1 54.1(7) . . . . ?
C4 N3 C5 C6 134.3(7) . . . . ?
Mo1 N3 C5 C6 10.7(8) . . . . ?
C1 N1 C6 C5 -73.3(8) . . . . ?
Mo1 N1 C6 C5 53.3(7) . . . . ?
N3 C5 C6 N1 -42.2(8) . . . . ?
O6 Mo2 O4 Zr1 -51.6(5) . . . . ?
O5 Mo2 O4 Zr1 62.2(5) . . . . ?
N5 Mo2 O4 Zr1 -171.6(4) . . . . ?
N6 Mo2 O4 Zr1 -139.2(5) . . . . ?
N4 Mo2 O4 Zr1 148.2(5) . . . . ?
C12 N4 C7 C8 77.1(9) . . . . ?
Mo2 N4 C7 C8 -50.7(8) . . . . ?
N4 C7 C8 N5 39.8(11) . . . . ?
C7 C8 N5 C9 -131.5(8) . . . . ?
C7 C8 N5 Mo2 -8.3(10) . . . . ?
C8 N5 C9 C10 72.7(9) . . . . ?
Mo2 N5 C9 C10 -54.7(8) . . . . ?
N5 C9 C10 N6 43.1(9) . . . . ?
C9 C10 N6 C11 -135.3(8) . . . . ?
C9 C10 N6 Mo2 -11.2(8) . . . . ?
C10 N6 C11 C12 73.5(9) . . . . ?
Mo2 N6 C11 C12 -55.1(8) . . . . ?
N6 C11 C12 N4 42.2(9) . . . . ?
C7 N4 C12 C11 -133.1(8) . . . . ?
Mo2 N4 C12 C11 -9.2(8) . . . . ?
O14B Cl2 O15B O16B -105(2) . . . . ?
O13B Cl2 O15B O16B 105(2) . . . . ?
O14B Cl2 O16B O15B 101(2) . . . . ?
O13B Cl2 O16B O15B -101(2) . . . . ?
